data_1569782
loop_
_publ_author_name
'Ziani, Nouara'
'Ouarda, Brihi'
'Kadri, Soumia'
'Jeanneau, Erwann'
'Warad, Ismail'
'Djedouani, Amel'

_publ_section_title
;
 2-[(4-Chloro-phen-yl)imino]-1,2-di-phenyl-ethanone.
;
_journal_coeditor_code HB4414
_journal_issue 'Pt 1'
_journal_name_full IUCrData
_journal_page_first x230065
_journal_paper_doi 10.1107/S2414314623000652
_journal_volume 8
_journal_year 2023
_chemical_formula_iupac 'C20 H14 Cl N O'
_chemical_formula_moiety 'C20 H14 Cl N O'
_chemical_formula_sum 'C20 H15 Cl N O'
_chemical_formula_weight 320.78
_chemical_name_systematic
;
2-[(4-Chlorophenyl)imino]-1,2-diphenylethanone
;
_space_group_crystal_system monoclinic
_space_group_IT_number 14
_space_group_name_Hall '-P 2ybc'
_space_group_name_H-M_alt 'P 1 21/c 1'
_atom_sites_solution_hydrogens geom
_audit_creation_method
;
Olex2 1.2
(compiled 2018.05.29 svn.r3508 for OlexSys, GUI svn.r5506)
;
_cell_angle_alpha 90
_cell_angle_beta 98.592(12)
_cell_angle_gamma 90
_cell_formula_units_Z 4
_cell_length_a 10.0982(12)
_cell_length_b 8.2447(11)
_cell_length_c 19.365(3)
_cell_measurement_reflns_used 3987
_cell_measurement_temperature 293(2)
_cell_measurement_theta_max 29.0580
_cell_measurement_theta_min 4.3190
_cell_volume 1594.2(4)
_computing_cell_refinement
;
CrysAlisPro (Rigaku OD, 2018)
;
_computing_data_collection
;
CrysAlisPro (Rigaku OD, 2018)
;
_computing_data_reduction
;
CrysAlisPro (Rigaku OD, 2018)
;
_computing_molecular_graphics
;
OLEX2 (Dolomanov <i>et al.</i>,  2009)
;
_computing_publication_material
;
OLEX2 (Dolomanov <i>et al.</i>,  2009)
;
_computing_structure_refinement
;
SHELXL (Sheldrick, 2015b)
;
_computing_structure_solution
;
<i>SHELXT</i> (Sheldrick, 2015a)
;
_diffrn_ambient_temperature 293(2)
_diffrn_detector_area_resol_mean 10.4685
_diffrn_measured_fraction_theta_full 0.999
_diffrn_measured_fraction_theta_max 0.878
_diffrn_measurement_device 'four-circle diffractometer'
_diffrn_measurement_device_type 'Xcalibur, Atlas, Gemini ultra'
_diffrn_measurement_method '\w scans'
_diffrn_radiation_type MoK\a
_diffrn_radiation_wavelength 0.71073
_diffrn_reflns_av_R_equivalents 0.0453
_diffrn_reflns_av_unetI/netI 0.0503
_diffrn_reflns_limit_h_max 14
_diffrn_reflns_limit_h_min -13
_diffrn_reflns_limit_k_max 11
_diffrn_reflns_limit_k_min -11
_diffrn_reflns_limit_l_max 26
_diffrn_reflns_limit_l_min -23
_diffrn_reflns_number 13558
_diffrn_reflns_theta_full 25.242
_diffrn_reflns_theta_max 29.845
_diffrn_reflns_theta_min 2.690
_exptl_absorpt_coefficient_mu 0.243
_exptl_absorpt_correction_T_max 0.974
_exptl_absorpt_correction_T_min 0.968
_exptl_absorpt_correction_type analytical
_exptl_absorpt_process_details
;
(CrysAlisPro; Rigaku OD, 2018)
;
_exptl_crystal_colour 'clear pinkish yellow'
_exptl_crystal_density_diffrn 1.337
_exptl_crystal_description block
_exptl_crystal_F_000 668
_exptl_crystal_size_max 0.196
_exptl_crystal_size_mid 0.165
_exptl_crystal_size_min 0.123
_refine_diff_density_max 0.383
_refine_diff_density_min -0.584
_refine_ls_extinction_coef 0.0115(19)
_refine_ls_extinction_expression Fc^*^=kFc[1+0.001xFc^2^\l^3^/sin(2\q)]^-1/4^
_refine_ls_extinction_method
;
SHELXL-2018/3 (Sheldrick 2015b)
;
_refine_ls_goodness_of_fit_ref 1.114
_refine_ls_hydrogen_treatment constr
_refine_ls_matrix_type full
_refine_ls_number_parameters 209
_refine_ls_number_reflns 4026
_refine_ls_number_restraints 0
_refine_ls_restrained_S_all 1.114
_refine_ls_R_factor_all 0.0931
_refine_ls_R_factor_gt 0.0622
_refine_ls_shift/su_max 0.000
_refine_ls_shift/su_mean 0.000
_refine_ls_structure_factor_coef Fsqd
_refine_ls_weighting_details 'w=1/[\s^2^(Fo^2^)+(0.0695P)^2^+1.2547P] where P=(Fo^2^+2Fc^2^)/3'
_refine_ls_weighting_scheme calc
_refine_ls_wR_factor_gt 0.1492
_refine_ls_wR_factor_ref 0.1864
_reflns_number_gt 2805
_reflns_number_total 4026
_reflns_threshold_expression 'I > 2\s(I)'
_cod_data_source_file hb4414.cif
_cod_data_source_block I
_cod_database_code 1569782
_shelx_space_group_comment
;
The symmetry employed for this shelxl refinement is uniquely defined
by the following loop, which should always be used as a source of
symmetry information in preference to the above space-group names.
They are only intended as comments.
;

loop_
_space_group_symop_operation_xyz
'x, y, z'
'-x, y+1/2, -z+1/2'
'-x, -y, -z'
'x, -y-1/2, z-1/2'

loop_
_atom_site_type_symbol
_atom_site_label
_atom_site_fract_x
_atom_site_fract_y
_atom_site_fract_z
_atom_site_U_iso_or_equiv
_atom_site_adp_type
_atom_site_calc_flag
_atom_site_occupancy
_atom_site_disorder_assembly
_atom_site_disorder_group
C C1 0.8370(2) 0.8256(3) 0.40271(13) 0.0317(5) Uani d 1 . .
C C2 0.7484(3) 0.9348(3) 0.42442(13) 0.0329(5) Uani d 1 . .
H H2 0.773837 0.997474 0.464122 0.040 Uiso calc 1 . .
C C3 0.6214(3) 0.9505(3) 0.38673(13) 0.0318(5) Uani d 1 . .
H H3 0.561128 1.023849 0.401135 0.038 Uiso calc 1 . .
C C4 0.5837(2) 0.8566(3) 0.32725(12) 0.0291(5) Uani d 1 . .
C C5 0.6759(2) 0.7494(3) 0.30579(13) 0.0335(6) Uani d 1 . .
H H5 0.652069 0.688099 0.265528 0.040 Uiso calc 1 . .
C C6 0.8023(2) 0.7329(3) 0.34361(13) 0.0330(5) Uani d 1 . .
H H6 0.863287 0.660176 0.329374 0.040 Uiso calc 1 . .
C C7 0.3486(2) 0.8532(3) 0.30665(13) 0.0289(5) Uani d 1 . .
C C8 0.2203(2) 0.8607(3) 0.25828(13) 0.0322(5) Uani d 1 . .
C C9 0.1038(3) 0.9201(4) 0.27901(15) 0.0402(6) Uani d 1 . .
H H9 0.104682 0.955946 0.324621 0.048 Uiso calc 1 . .
C C10 -0.0139(3) 0.9263(4) 0.23202(17) 0.0480(8) Uani d 1 . .
H H10 -0.091026 0.969215 0.245795 0.058 Uiso calc 1 . .
C C11 -0.0170(3) 0.8691(4) 0.16500(17) 0.0521(8) Uani d 1 . .
H H11 -0.096307 0.872138 0.133672 0.062 Uiso calc 1 . .
C C12 0.0979(3) 0.8075(4) 0.14449(18) 0.0547(8) Uani d 1 . .
H H12 0.095682 0.767683 0.099394 0.066 Uiso calc 1 . .
C C13 0.2163(3) 0.8044(4) 0.19061(15) 0.0458(7) Uani d 1 . .
H H13 0.293727 0.764354 0.176137 0.055 Uiso calc 1 . .
C C14 0.3371(2) 0.8150(3) 0.38222(12) 0.0292(5) Uani d 1 . .
C C15 0.3471(2) 0.6436(3) 0.40449(12) 0.0268(5) Uani d 1 . .
C C16 0.3846(2) 0.5223(3) 0.36134(12) 0.0306(5) Uani d 1 . .
H H16 0.403267 0.548117 0.317048 0.037 Uiso calc 1 . .
C C17 0.3940(3) 0.3635(3) 0.38435(14) 0.0359(6) Uani d 1 . .
H H17 0.420029 0.282786 0.355635 0.043 Uiso calc 1 . .
C C18 0.3652(3) 0.3243(3) 0.44943(14) 0.0377(6) Uani d 1 . .
H H18 0.370854 0.216977 0.464414 0.045 Uiso calc 1 . .
C C19 0.3277(3) 0.4438(3) 0.49268(14) 0.0363(6) Uani d 1 . .
H H19 0.308420 0.416916 0.536746 0.044 Uiso calc 1 . .
C C20 0.3191(2) 0.6030(3) 0.47047(12) 0.0311(5) Uani d 1 . .
H H20 0.294378 0.683342 0.499741 0.037 Uiso calc 1 . .
Cl Cl1 0.99595(7) 0.80122(10) 0.45011(4) 0.0468(3) Uani d 1 . .
N N1 0.4585(2) 0.8715(3) 0.28342(10) 0.0312(5) Uani d 1 . .
O O1 0.31698(19) 0.9261(2) 0.42112(10) 0.0386(5) Uani d 1 . .

loop_
_atom_site_aniso_label
_atom_site_aniso_U_11
_atom_site_aniso_U_22
_atom_site_aniso_U_33
_atom_site_aniso_U_12
_atom_site_aniso_U_13
_atom_site_aniso_U_23
C1 0.0287(12) 0.0394(13) 0.0268(12) -0.0027(10) 0.0034(9) 0.0037(10)
C2 0.0341(13) 0.0343(13) 0.0306(12) -0.0052(11) 0.0054(10) -0.0028(10)
C3 0.0315(12) 0.0310(12) 0.0339(13) 0.0012(10) 0.0081(10) -0.0001(10)
C4 0.0277(12) 0.0333(12) 0.0261(11) -0.0009(10) 0.0036(9) 0.0052(9)
C5 0.0303(12) 0.0443(14) 0.0262(12) 0.0002(11) 0.0047(10) -0.0041(10)
C6 0.0273(12) 0.0423(14) 0.0299(12) 0.0022(11) 0.0063(10) -0.0026(10)
C7 0.0305(12) 0.0253(11) 0.0310(12) 0.0026(10) 0.0051(10) 0.0018(9)
C8 0.0312(12) 0.0317(12) 0.0329(13) -0.0005(10) 0.0019(10) 0.0048(10)
C9 0.0323(13) 0.0520(16) 0.0369(14) 0.0013(12) 0.0077(11) 0.0126(12)
C10 0.0293(13) 0.0615(19) 0.0535(18) 0.0031(13) 0.0069(13) 0.0206(15)
C11 0.0379(16) 0.0588(19) 0.0537(19) -0.0061(14) -0.0123(14) 0.0087(15)
C12 0.0476(18) 0.064(2) 0.0466(18) 0.0059(15) -0.0120(14) -0.0122(15)
C13 0.0417(16) 0.0536(17) 0.0396(16) 0.0099(13) -0.0026(12) -0.0083(13)
C14 0.0240(11) 0.0337(12) 0.0298(12) 0.0020(10) 0.0040(9) -0.0024(9)
C15 0.0231(11) 0.0344(12) 0.0222(11) -0.0005(9) 0.0007(8) -0.0010(9)
C16 0.0338(13) 0.0320(12) 0.0253(11) -0.0010(10) 0.0022(9) 0.0002(9)
C17 0.0425(15) 0.0315(12) 0.0318(13) 0.0036(11) -0.0007(11) -0.0031(10)
C18 0.0384(14) 0.0354(13) 0.0372(14) -0.0040(11) -0.0010(11) 0.0063(11)
C19 0.0353(13) 0.0434(15) 0.0296(13) -0.0062(11) 0.0036(10) 0.0081(10)
C20 0.0302(12) 0.0364(13) 0.0274(12) -0.0008(10) 0.0060(10) -0.0010(9)
Cl1 0.0312(4) 0.0681(5) 0.0381(4) 0.0023(3) -0.0047(3) -0.0040(3)
N1 0.0274(10) 0.0365(11) 0.0290(10) 0.0012(9) 0.0022(8) 0.0043(8)
O1 0.0460(11) 0.0336(9) 0.0378(10) 0.0018(8) 0.0115(8) -0.0051(8)

loop_
_atom_type_symbol
_atom_type_description
_atom_type_scat_dispersion_real
_atom_type_scat_dispersion_imag
_atom_type_scat_source
C C 0.0033 0.0016 'International Tables Vol C Tables 4.2.6.8 and 6.1.1.4'
H H 0.0000 0.0000 'International Tables Vol C Tables 4.2.6.8 and 6.1.1.4'
Cl Cl 0.1484 0.1585 'International Tables Vol C Tables 4.2.6.8 and 6.1.1.4'
N N 0.0061 0.0033 'International Tables Vol C Tables 4.2.6.8 and 6.1.1.4'
O O 0.0106 0.0060 'International Tables Vol C Tables 4.2.6.8 and 6.1.1.4'

loop_
_exptl_crystal_face_index_h
_exptl_crystal_face_index_k
_exptl_crystal_face_index_l
_exptl_crystal_face_perp_dist
-7 -5 22 0.0676
7 5 -22 0.0676
4 -11 6 0.0615
-4 11 -6 0.0615
-11 -3 -12 0.0775
11 3 12 0.0775
-2 -8 -19 0.0791
2 8 19 0.0791
-14 4 2 0.0678
14 -4 -2 0.0678

loop_
_geom_angle_atom_site_label_1
_geom_angle_atom_site_label_2
_geom_angle_atom_site_label_3
_geom_angle_site_symmetry_1
_geom_angle_site_symmetry_3
_geom_angle
_geom_angle_publ_flag
C6 C1 C2 . . 121.3(2) ?
C6 C1 Cl1 . . 118.4(2) ?
C2 C1 Cl1 . . 120.3(2) ?
C1 C2 C3 . . 119.5(2) ?
C1 C2 H2 . . 120.2 ?
C3 C2 H2 . . 120.2 ?
C2 C3 C4 . . 120.1(2) ?
C2 C3 H3 . . 120.0 ?
C4 C3 H3 . . 120.0 ?
C5 C4 C3 . . 119.2(2) ?
C5 C4 N1 . . 116.9(2) ?
C3 C4 N1 . . 123.7(2) ?
C6 C5 C4 . . 120.7(2) ?
C6 C5 H5 . . 119.6 ?
C4 C5 H5 . . 119.6 ?
C1 C6 C5 . . 119.1(2) ?
C1 C6 H6 . . 120.4 ?
C5 C6 H6 . . 120.4 ?
N1 C7 C8 . . 120.0(2) ?
N1 C7 C14 . . 124.3(2) ?
C8 C7 C14 . . 115.6(2) ?
C13 C8 C9 . . 119.1(2) ?
C13 C8 C7 . . 118.9(2) ?
C9 C8 C7 . . 122.0(2) ?
C10 C9 C8 . . 120.3(3) ?
C10 C9 H9 . . 119.9 ?
C8 C9 H9 . . 119.9 ?
C11 C10 C9 . . 120.2(3) ?
C11 C10 H10 . . 119.9 ?
C9 C10 H10 . . 119.9 ?
C10 C11 C12 . . 119.8(3) ?
C10 C11 H11 . . 120.1 ?
C12 C11 H11 . . 120.1 ?
C11 C12 C13 . . 120.3(3) ?
C11 C12 H12 . . 119.8 ?
C13 C12 H12 . . 119.8 ?
C12 C13 C8 . . 120.4(3) ?
C12 C13 H13 . . 119.8 ?
C8 C13 H13 . . 119.8 ?
O1 C14 C15 . . 123.2(2) ?
O1 C14 C7 . . 118.9(2) ?
C15 C14 C7 . . 117.9(2) ?
C20 C15 C16 . . 119.3(2) ?
C20 C15 C14 . . 119.0(2) ?
C16 C15 C14 . . 121.7(2) ?
C17 C16 C15 . . 119.9(2) ?
C17 C16 H16 . . 120.0 ?
C15 C16 H16 . . 120.0 ?
C18 C17 C16 . . 120.3(2) ?
C18 C17 H17 . . 119.8 ?
C16 C17 H17 . . 119.8 ?
C17 C18 C19 . . 120.2(2) ?
C17 C18 H18 . . 119.9 ?
C19 C18 H18 . . 119.9 ?
C20 C19 C18 . . 120.0(2) ?
C20 C19 H19 . . 120.0 ?
C18 C19 H19 . . 120.0 ?
C19 C20 C15 . . 120.2(2) ?
C19 C20 H20 . . 119.9 ?
C15 C20 H20 . . 119.9 ?
C7 N1 C4 . . 121.8(2) ?

loop_
_geom_bond_atom_site_label_1
_geom_bond_atom_site_label_2
_geom_bond_site_symmetry_2
_geom_bond_distance
_geom_bond_publ_flag
C1 C6 . 1.377(4) ?
C1 C2 . 1.379(4) ?
C1 Cl1 . 1.737(3) ?
C2 C3 . 1.384(3) ?
C2 H2 . 0.9300 ?
C3 C4 . 1.393(3) ?
C3 H3 . 0.9300 ?
C4 C5 . 1.392(4) ?
C4 N1 . 1.419(3) ?
C5 C6 . 1.380(3) ?
C5 H5 . 0.9300 ?
C6 H6 . 0.9300 ?
C7 N1 . 1.268(3) ?
C7 C8 . 1.482(3) ?
C7 C14 . 1.518(3) ?
C8 C13 . 1.385(4) ?
C8 C9 . 1.388(4) ?
C9 C10 . 1.385(4) ?
C9 H9 . 0.9300 ?
C10 C11 . 1.377(5) ?
C10 H10 . 0.9300 ?
C11 C12 . 1.378(5) ?
C11 H11 . 0.9300 ?
C12 C13 . 1.382(4) ?
C12 H12 . 0.9300 ?
C13 H13 . 0.9300 ?
C14 O1 . 1.222(3) ?
C14 C15 . 1.477(3) ?
C15 C20 . 1.390(3) ?
C15 C16 . 1.391(3) ?
C16 C17 . 1.382(4) ?
C16 H16 . 0.9300 ?
C17 C18 . 1.374(4) ?
C17 H17 . 0.9300 ?
C18 C19 . 1.382(4) ?
C18 H18 . 0.9300 ?
C19 C20 . 1.380(4) ?
C19 H19 . 0.9300 ?
C20 H20 . 0.9300 ?

loop_
_geom_hbond_atom_site_label_D
_geom_hbond_atom_site_label_H
_geom_hbond_atom_site_label_A
_geom_hbond_site_symmetry_A
_geom_hbond_distance_DH
_geom_hbond_distance_HA
_geom_hbond_distance_DA
_geom_hbond_angle_DHA
_geom_hbond_publ_flag
C3 H3 O1 . 0.93 2.67 3.247(3) 120 yes
C9 H9 O1 . 0.93 2.64 3.231(3) 122 yes
C2 H2 O1 3_676 0.93 2.60 3.360(3) 139 yes
C19 H19 Cg1 3_666 0.93 2.88 3.689(3) 146 yes
